data_4034166
loop_
_publ_author_name
'Mandal, Debdeep'
'Dolai, Ramapada'
'Kumar, Ravi'
'Suhr, Simon'
'Chrysochos, Nicolas'
'Kalita, Pankaj'
'Narayanan, Ramakirushnan Suriya'
'Rajaraman, Gopalan'
'Schulzke, Carola'
'Sarkar, Biprajit'
'Chandrasekhar, Vadapalli'
'Jana, Anukul'

_publ_section_title
;
 Influence of <i>N</i>-Substitution on the Formation and Oxidation of
 NHC-CAAC-Derived Triazaalkenes.
;
_journal_issue 14
_journal_name_full 'The Journal of organic chemistry'
_journal_page_first 8899
_journal_page_last 8909
_journal_paper_doi 10.1021/acs.joc.9b00774
_journal_volume 84
_journal_year 2019
_chemical_formula_moiety 'C F3 O3 S, C12 H24 N'
_chemical_formula_sum 'C13 H24 F3 N O3 S'
_chemical_formula_weight 331.39
_space_group_crystal_system monoclinic
_space_group_IT_number 14
_space_group_name_Hall '-P 2yn'
_space_group_name_H-M_alt 'P 1 21/n 1'
_atom_sites_solution_hydrogens geom
_audit_creation_date 2017-07-10
_audit_creation_method
;
Olex2 1.2-alpha
(compiled 2017.03.28 svn.r3405 for OlexSys, GUI svn.r5335)
;
_cell_angle_alpha 90
_cell_angle_beta 106.568(4)
_cell_angle_gamma 90
_cell_formula_units_Z 4
_cell_length_a 10.4602(15)
_cell_length_b 8.8790(13)
_cell_length_c 18.151(3)
_cell_measurement_reflns_used 2392
_cell_measurement_temperature 100(2)
_cell_measurement_theta_max 22.96
_cell_measurement_theta_min 2.58
_cell_volume 1615.8(4)
_computing_molecular_graphics 'Olex2 (Dolomanov et al., 2009)'
_computing_publication_material 'Olex2 (Dolomanov et al., 2009)'
_computing_structure_refinement 'ShelXL (Sheldrick, 2015)'
_diffrn_ambient_temperature 100(2)
_diffrn_detector 'Bruker APEX2 area detector'
_diffrn_detector_area_resol_mean 7.9
_diffrn_detector_type 'CCD area detector'
_diffrn_measured_fraction_theta_full 0.996
_diffrn_measured_fraction_theta_max 0.981
_diffrn_measurement_device 'three-circle diffractometer'
_diffrn_measurement_device_type 'Bruker APEX-II CCD'
_diffrn_measurement_method '\w and \f scans'
_diffrn_radiation_monochromator 'mirror optics'
_diffrn_radiation_probe x-ray
_diffrn_radiation_type MoK\a
_diffrn_radiation_wavelength 0.71073
_diffrn_reflns_av_R_equivalents 0.0715
_diffrn_reflns_av_unetI/netI 0.0526
_diffrn_reflns_Laue_measured_fraction_full 0.996
_diffrn_reflns_Laue_measured_fraction_max 0.981
_diffrn_reflns_limit_h_max 13
_diffrn_reflns_limit_h_min -13
_diffrn_reflns_limit_k_max 10
_diffrn_reflns_limit_k_min -11
_diffrn_reflns_limit_l_max 21
_diffrn_reflns_limit_l_min -22
_diffrn_reflns_number 19233
_diffrn_reflns_point_group_measured_fraction_full 0.996
_diffrn_reflns_point_group_measured_fraction_max 0.981
_diffrn_reflns_theta_full 25.242
_diffrn_reflns_theta_max 26.445
_diffrn_reflns_theta_min 2.035
_diffrn_source 'microfocus sealed X-ray tube'
_diffrn_source_type 'Incoatec I\ms'
_exptl_absorpt_coefficient_mu 0.240
_exptl_absorpt_correction_T_max 0.711423
_exptl_absorpt_correction_T_min 0
_exptl_absorpt_correction_type multi-scan
_exptl_absorpt_process_details
'SADABS-2004/1 (Bruker,2004) was used for absorption correction. R(int) was 0.1099 before and 0.0508 after correction. The Ratio of minimum to maximum transmission is 0.7114. The \l/2 correction factor is 0.0015.'
_exptl_crystal_density_diffrn 1.362
_exptl_crystal_density_method 'not measured'
_exptl_crystal_description block
_exptl_crystal_F_000 704
_exptl_crystal_size_max 0.16
_exptl_crystal_size_mid 0.14
_exptl_crystal_size_min 0.11
_refine_diff_density_max 0.375
_refine_diff_density_min -0.355
_refine_diff_density_rms 0.062
_refine_ls_extinction_method none
_refine_ls_goodness_of_fit_ref 1.066
_refine_ls_hydrogen_treatment constr
_refine_ls_matrix_type full
_refine_ls_number_parameters 190
_refine_ls_number_reflns 3266
_refine_ls_number_restraints 0
_refine_ls_restrained_S_all 1.066
_refine_ls_R_factor_all 0.0713
_refine_ls_R_factor_gt 0.0466
_refine_ls_shift/su_max 0.000
_refine_ls_shift/su_mean 0.000
_refine_ls_structure_factor_coef Fsqd
_refine_ls_weighting_details 'w=1/[\s^2^(Fo^2^)+(0.0451P)^2^+0.7876P] where P=(Fo^2^+2Fc^2^)/3'
_refine_ls_weighting_scheme calc
_refine_ls_wR_factor_gt 0.1050
_refine_ls_wR_factor_ref 0.1158
_reflns_Friedel_coverage 0.000
_reflns_number_gt 2364
_reflns_number_total 3266
_reflns_threshold_expression 'I > 2\s(I)'
_cod_data_source_file jo9b00774_si_002.cif
_cod_data_source_block ajrd003a
_cod_database_code 4034166
_shelx_shelxl_version_number 2016/4
_shelx_space_group_comment
;
The symmetry employed for this shelxl refinement is uniquely defined
by the following loop, which should always be used as a source of
symmetry information in preference to the above space-group names.
They are only intended as comments.
;
_olex2_refinement_description
;
1. Fixed Uiso
 At 1.2 times of:
  All C(H) groups, All C(H,H) groups
 At 1.5 times of:
  All C(H,H,H) groups
2.a Secondary CH2 refined with riding coordinates:
 C3(H3A,H3B)
2.b Me refined with riding coordinates:
 C10(H10A,H10B,H10C), C7(H7A,H7B,H7C), C11(H11A,H11B,H11C), C8(H8A,H8B,H8C),
 C6(H6A,H6B,H6C), C5(H5A,H5B,H5C), C12(H12A,H12B,H12C)
2.c Aromatic/amide H refined with riding coordinates:
 C1(H1)
;
_olex2_submission_special_instructions 'No special instructions were received'

loop_
_space_group_symop_operation_xyz
'x, y, z'
'-x+1/2, y+1/2, -z+1/2'
'-x, -y, -z'
'x-1/2, -y-1/2, z-1/2'

loop_
_atom_site_label
_atom_site_type_symbol
_atom_site_fract_x
_atom_site_fract_y
_atom_site_fract_z
_atom_site_U_iso_or_equiv
_atom_site_adp_type
_atom_site_occupancy
_atom_site_site_symmetry_order
_atom_site_calc_flag
_atom_site_refinement_flags_posn
S1 S 0.61484(6) 0.21493(7) 0.88709(3) 0.02159(17) Uani 1 1 d .
F1 F 0.52254(14) 0.18787(17) 0.73703(8) 0.0377(4) Uani 1 1 d .
F2 F 0.67809(18) 0.0318(2) 0.78897(9) 0.0551(5) Uani 1 1 d .
F3 F 0.72454(16) 0.2640(2) 0.77625(9) 0.0523(5) Uani 1 1 d .
O3 O 0.56676(18) 0.3662(2) 0.87769(10) 0.0359(5) Uani 1 1 d .
O2 O 0.74612(17) 0.1950(2) 0.93890(10) 0.0356(5) Uani 1 1 d .
O1 O 0.5200(2) 0.1047(2) 0.89554(12) 0.0507(6) Uani 1 1 d .
N1 N 0.19570(18) 0.1863(2) 0.91536(11) 0.0183(4) Uani 1 1 d .
C4 C 0.1775(2) 0.3573(3) 0.90300(13) 0.0203(5) Uani 1 1 d .
C2 C 0.3212(2) 0.2891(2) 1.03327(13) 0.0187(5) Uani 1 1 d .
C9 C 0.1238(2) 0.0596(3) 0.86255(13) 0.0198(5) Uani 1 1 d .
C10 C 0.0135(2) 0.0023(3) 0.89562(14) 0.0259(6) Uani 1 1 d .
H10A H 0.052896 -0.030665 0.948802 0.039 Uiso 1 1 calc R
H10B H -0.050452 0.083514 0.894465 0.039 Uiso 1 1 calc R
H10C H -0.032460 -0.082652 0.864746 0.039 Uiso 1 1 calc R
C7 C 0.2463(2) 0.2969(3) 1.09497(14) 0.0247(6) Uani 1 1 d .
H7A H 0.278511 0.383434 1.128651 0.037 Uiso 1 1 calc R
H7B H 0.150531 0.307986 1.070013 0.037 Uiso 1 1 calc R
H7C H 0.262334 0.204127 1.125516 0.037 Uiso 1 1 calc R
C11 C 0.0658(2) 0.1116(3) 0.77992(14) 0.0275(6) Uani 1 1 d .
H11A H 0.020921 0.026991 0.748356 0.041 Uiso 1 1 calc R
H11B H 0.001413 0.192700 0.778115 0.041 Uiso 1 1 calc R
H11C H 0.137780 0.148801 0.760043 0.041 Uiso 1 1 calc R
C8 C 0.4710(2) 0.2766(3) 1.07214(14) 0.0235(5) Uani 1 1 d .
H8A H 0.501393 0.365295 1.104583 0.035 Uiso 1 1 calc R
H8B H 0.489282 0.185598 1.103949 0.035 Uiso 1 1 calc R
H8C H 0.518511 0.271082 1.032828 0.035 Uiso 1 1 calc R
C6 C 0.2096(2) 0.4118(3) 0.83030(14) 0.0262(6) Uani 1 1 d .
H6A H 0.300658 0.381853 0.832219 0.039 Uiso 1 1 calc R
H6B H 0.146602 0.366825 0.785029 0.039 Uiso 1 1 calc R
H6C H 0.202109 0.521821 0.827089 0.039 Uiso 1 1 calc R
C5 C 0.0363(2) 0.4014(3) 0.90273(14) 0.0256(6) Uani 1 1 d .
H5A H 0.018831 0.364891 0.949907 0.038 Uiso 1 1 calc R
H5B H 0.027422 0.511260 0.900088 0.038 Uiso 1 1 calc R
H5C H -0.028084 0.356265 0.858028 0.038 Uiso 1 1 calc R
C3 C 0.2850(2) 0.4173(3) 0.97419(13) 0.0216(5) Uani 1 1 d .
H3A H 0.364956 0.449819 0.959527 0.026 Uiso 1 1 calc R
H3B H 0.250175 0.504798 0.996272 0.026 Uiso 1 1 calc R
C12 C 0.2256(2) -0.0657(3) 0.86407(14) 0.0243(5) Uani 1 1 d .
H12A H 0.263861 -0.100460 0.917039 0.036 Uiso 1 1 calc R
H12B H 0.181083 -0.150000 0.832052 0.036 Uiso 1 1 calc R
H12C H 0.296770 -0.026638 0.844094 0.036 Uiso 1 1 calc R
C13 C 0.6365(2) 0.1718(3) 0.79305(14) 0.0271(6) Uani 1 1 d .
C1 C 0.2699(2) 0.1561(3) 0.98299(13) 0.0202(5) Uani 1 1 d .
H1 H 0.291009 0.055621 1.000136 0.024 Uiso 1 1 calc R

loop_
_atom_site_aniso_label
_atom_site_aniso_U_11
_atom_site_aniso_U_22
_atom_site_aniso_U_33
_atom_site_aniso_U_23
_atom_site_aniso_U_13
_atom_site_aniso_U_12
S1 0.0233(3) 0.0195(3) 0.0236(3) 0.0013(3) 0.0094(3) 0.0006(2)
F1 0.0367(9) 0.0377(10) 0.0283(9) -0.0063(7) -0.0078(7) 0.0058(7)
F2 0.0827(13) 0.0477(11) 0.0303(10) -0.0048(8) 0.0086(9) 0.0394(10)
F3 0.0459(10) 0.0852(14) 0.0307(10) 0.0023(9) 0.0186(8) -0.0188(9)
O3 0.0471(11) 0.0244(10) 0.0308(11) -0.0027(8) 0.0023(9) 0.0106(8)
O2 0.0310(10) 0.0543(13) 0.0193(10) 0.0026(9) 0.0034(8) 0.0136(9)
O1 0.0601(14) 0.0446(13) 0.0579(14) -0.0035(11) 0.0336(12) -0.0252(10)
N1 0.0191(10) 0.0210(11) 0.0153(10) -0.0009(8) 0.0057(8) 0.0002(8)
C4 0.0223(12) 0.0178(12) 0.0212(13) 0.0026(10) 0.0070(10) 0.0014(9)
C2 0.0215(11) 0.0178(12) 0.0175(12) 0.0002(9) 0.0066(10) -0.0002(9)
C9 0.0209(12) 0.0212(13) 0.0171(13) -0.0050(10) 0.0053(10) -0.0021(9)
C10 0.0225(12) 0.0315(14) 0.0255(14) -0.0050(11) 0.0097(11) -0.0036(10)
C7 0.0273(13) 0.0289(14) 0.0195(13) 0.0010(11) 0.0094(11) -0.0009(10)
C11 0.0307(13) 0.0301(14) 0.0209(14) -0.0038(11) 0.0059(11) -0.0013(11)
C8 0.0255(12) 0.0241(13) 0.0197(13) -0.0012(10) 0.0048(10) 0.0010(10)
C6 0.0284(13) 0.0279(14) 0.0217(14) 0.0063(11) 0.0062(11) -0.0002(11)
C5 0.0257(13) 0.0251(14) 0.0265(14) 0.0006(11) 0.0081(11) 0.0045(10)
C3 0.0228(12) 0.0201(13) 0.0215(13) 0.0005(10) 0.0057(10) -0.0004(9)
C12 0.0218(12) 0.0253(14) 0.0255(14) -0.0055(11) 0.0067(11) 0.0009(10)
C13 0.0258(13) 0.0288(14) 0.0247(14) 0.0007(11) 0.0040(11) 0.0056(11)
C1 0.0206(12) 0.0204(12) 0.0198(13) 0.0023(10) 0.0063(10) 0.0015(9)

loop_
_atom_type_symbol
_atom_type_description
_atom_type_scat_dispersion_real
_atom_type_scat_dispersion_imag
_atom_type_scat_source
C C 0.0033 0.0016 'International Tables Vol C Tables 4.2.6.8 and 6.1.1.4'
H H 0.0000 0.0000 'International Tables Vol C Tables 4.2.6.8 and 6.1.1.4'
F F 0.0171 0.0103 'International Tables Vol C Tables 4.2.6.8 and 6.1.1.4'
N N 0.0061 0.0033 'International Tables Vol C Tables 4.2.6.8 and 6.1.1.4'
O O 0.0106 0.0060 'International Tables Vol C Tables 4.2.6.8 and 6.1.1.4'
S S 0.1246 0.1234 'International Tables Vol C Tables 4.2.6.8 and 6.1.1.4'

loop_
_geom_angle_atom_site_label_1
_geom_angle_atom_site_label_2
_geom_angle_atom_site_label_3
_geom_angle
O3 S1 O2 115.62(12)
O3 S1 O1 115.12(13)
O3 S1 C13 102.65(11)
O2 S1 C13 103.65(11)
O1 S1 O2 114.05(13)
O1 S1 C13 103.37(12)
C9 N1 C4 128.05(18)
C1 N1 C4 111.28(19)
C1 N1 C9 120.13(19)
N1 C4 C3 100.85(17)
C6 C4 N1 112.94(18)
C6 C4 C3 108.97(19)
C5 C4 N1 109.46(18)
C5 C4 C6 111.47(19)
C5 C4 C3 112.76(19)
C8 C2 C7 109.55(19)
C8 C2 C3 113.08(18)
C3 C2 C7 113.53(18)
C1 C2 C7 108.11(18)
C1 C2 C8 111.55(18)
C1 C2 C3 100.67(18)
N1 C9 C10 106.83(17)
N1 C9 C12 107.91(18)
C10 C9 C12 110.4(2)
C11 C9 N1 112.39(19)
C11 C9 C10 110.76(19)
C11 C9 C12 108.52(19)
C2 C3 C4 107.67(18)
F1 C13 S1 111.58(16)
F2 C13 S1 112.28(17)
F2 C13 F1 107.1(2)
F2 C13 F3 107.7(2)
F3 C13 S1 111.32(18)
F3 C13 F1 106.6(2)
N1 C1 C2 115.7(2)

loop_
_geom_bond_atom_site_label_1
_geom_bond_atom_site_label_2
_geom_bond_distance
S1 O3 1.4272(18)
S1 O2 1.4370(18)
S1 O1 1.4327(19)
S1 C13 1.825(3)
F1 C13 1.336(3)
F2 C13 1.326(3)
F3 C13 1.331(3)
N1 C4 1.538(3)
N1 C9 1.530(3)
N1 C1 1.280(3)
C4 C6 1.530(3)
C4 C5 1.527(3)
C4 C3 1.546(3)
C2 C7 1.540(3)
C2 C8 1.528(3)
C2 C3 1.536(3)
C2 C1 1.495(3)
C9 C10 1.531(3)
C9 C11 1.521(3)
C9 C12 1.534(3)
